data_1100508
loop_
_publ_author_name
'Karl, Marc'
'Harms, Klaus'
'Dehnicke, Kurt'

_publ_section_title
;
 Synthese und Kristallstrukturen der Natrium-Amido-Metallate
 [(THF)~2~Na(Ph~2~N)~2~Ln{N(SiMe~3~)~2~}~2~] mit Ln = Gd und Yb
;
_journal_coden_ASTM ZAACAB
_journal_issue 11
_journal_name_full
;
 Zeitschrift fuer Anorganische und Allgemeine Chemie
;
_journal_page_first 1774
_journal_page_last 1776
_journal_paper_doi 10.1002/(sici)1521-3749(199911)625:11<1774::aid-zaac1774>3.0.co;2-0
_journal_volume 625
_journal_year 1999
_chemical_formula_sum 'C44 H72 N4 Na O2 Si4 Yb'
_space_group_IT_number 15
_symmetry_cell_setting monoclinic
_symmetry_space_group_name_Hall '-C 2yc'
_symmetry_space_group_name_H-M 'C 1 2/c 1'
_cell_angle_alpha 90
_cell_angle_beta 102.20(1)
_cell_angle_gamma 90
_cell_formula_units_Z 4
_cell_length_a 21.105(2)
_cell_length_b 15.303(3)
_cell_length_c 16.128(4)
_cod_original_sg_symbol_H-M 'C 2/c'
_cod_original_formula_sum 'C44 H72 N4 Na1 O2 Si4 Yb1'
_cod_database_code 1100508

loop_
_symmetry_equiv_pos_site_id
_symmetry_equiv_pos_as_xyz
1 x,y,z
2 1/2+x,1/2+y,z
3 x,-y,1/2+z
4 1/2+x,1/2-y,1/2+z
5 -x,-y,-z
6 -1/2-x,-1/2-y,-z
7 -x,y,-1/2-z
8 -1/2-x,-1/2+y,-1/2-z

loop_
_atom_site_label
_atom_site_type_symbol
_atom_site_fract_x
_atom_site_fract_y
_atom_site_fract_z
Yb1 Yb 0.00000 0.17578(2) -0.25000
N1 N -0.0048(2) 0.2759(3) -0.3559(3)
N2 N 0.0912(2) 0.0996(3) -0.2321(3)
Si1 Si 0.15205(7) 0.10697(10) -0.28805(11)
Si2 Si 0.09915(9) 0.02340(12) -0.15279(13)
Na1 Na 0.00000 0.5085(3) -0.25000
O1 O 0.0771(3) 0.5882(3) -0.1551(4)
C1 C 0.0378(3) 0.3476(3) -0.3443(4)
C2 C 0.0270(4) 0.4246(4) -0.3936(4)
H1 H -0.00690 0.42400 -0.44640
C3 C 0.0705(5) 0.4925(4) -0.3803(6)
H2 H 0.06620 0.53920 -0.42370
C4 C 0.1262(4) 0.4887(4) -0.3184(6)
H3 H 0.15600 0.53520 -0.31020
C5 C 0.1370(4) 0.4158(4) -0.2695(5)
H4 H 0.17480 0.41240 -0.22670
C6 C 0.0940(3) 0.3462(3) -0.2807(4)
H5 H 0.10280 0.29740 -0.24490
C7 C 0.2219(3) 0.1738(5) -0.2298(5)
H6 H 0.23970 0.14660 -0.17550
H7 H 0.20700 0.23220 -0.22060
H8 H 0.25510 0.17700 -0.26310
C8 C 0.1267(3) 0.1574(4) -0.3945(4)
H9 H 0.09240 0.12280 -0.42870
H10 H 0.16350 0.15950 -0.42180
H11 H 0.11110 0.21620 -0.38860
C9 C 0.1859(3) -0.0019(5) -0.3101(5)
H12 H 0.20610 -0.02960 -0.25700
H13 H 0.21800 0.00630 -0.34450
H14 H 0.15120 -0.03880 -0.34030
C10 C 0.1782(4) 0.0279(7) -0.0738(6)
H15 H 0.17750 -0.01400 -0.02880
H16 H 0.18460 0.08620 -0.04990
H17 H 0.21330 0.01380 -0.10170
C11 C 0.0898(5) -0.0923(4) -0.1916(7)
H18 H 0.13110 -0.11370 -0.20040
H19 H 0.05810 -0.09460 -0.24470
H20 H 0.07540 -0.12850 -0.14980
C12 C 0.0344(4) 0.0388(5) -0.0912(6)
H21 H 0.03640 -0.00850 -0.05070
H22 H -0.00760 0.03880 -0.12960
H23 H 0.04100 0.09400 -0.06110
C13 C -0.0472(3) 0.2692(4) -0.4357(4)
C14 C -0.1128(3) 0.2656(7) -0.4445(5)
H24 H -0.13090 0.27140 -0.39620
C15 C -0.1531(4) 0.2537(8) -0.5224(6)
H25 H -0.19820 0.25220 -0.52650
C16 C -0.1288(4) 0.2439(5) -0.5950(5)
H26 H -0.15650 0.23340 -0.64790
C17 C -0.0634(4) 0.2499(5) -0.5873(4)
H27 H -0.04570 0.24540 -0.63600
C18 C -0.0232(3) 0.2623(4) -0.5099(4)
H28 H 0.02170 0.26640 -0.50640
C19 C 0.0992(5) 0.6722(5) -0.1713(7)
H29 H 0.06350 0.71430 -0.17850
H30 H 0.11630 0.67160 -0.22330
C20 C 0.1513(5) 0.6967(6) -0.0970(7)
H31 H 0.18940 0.71880 -0.11600
H32 H 0.13590 0.74200 -0.06310
C21 C 0.1670(6) 0.6174(8) -0.0478(10)
H33 H 0.21090 0.59770 -0.04980
H34 H 0.16500 0.62770 0.01160
C22 C 0.1208(7) 0.5535(6) -0.0842(8)
H35 H 0.14310 0.50280 -0.10180
H36 H 0.09680 0.53390 -0.04180
O1F O -0.0771(3) 0.5882(3) -0.3449(4)
C19F C -0.0992(5) 0.6722(5) -0.3287(7)
H29F H -0.06350 0.71430 -0.32150
H30F H -0.11630 0.67160 -0.27670
C20F C -0.1513(5) 0.6967(6) -0.4030(7)
H31F H -0.18940 0.71880 -0.38400
H32F H -0.13590 0.74200 -0.43690
C21F C -0.1670(6) 0.6174(8) -0.4522(10)
H33F H -0.21090 0.59770 -0.45020
H34F H -0.16500 0.62770 -0.51160
C22F C -0.1208(7) 0.5535(6) -0.4158(8)
H35F H -0.14310 0.50280 -0.39820
H36F H -0.09680 0.53390 -0.45820
C1F C -0.0378(3) 0.3476(3) -0.1557(4)
N1F N 0.0048(2) 0.2759(3) -0.1441(3)
N2F N -0.0912(2) 0.0996(3) -0.2679(3)
Si1F Si -0.15205(7) 0.10697(10) -0.21195(11)
C7F C -0.2219(3) 0.1738(5) -0.2702(5)
H6F H -0.23970 0.14660 -0.32450
H7F H -0.20700 0.23220 -0.27940
H8F H -0.25510 0.17700 -0.23690
C8F C -0.1267(3) 0.1574(4) -0.1055(4)
H9F H -0.09240 0.12280 -0.07130
H10F H -0.16350 0.15950 -0.07820
H11F H -0.11110 0.21620 -0.11140
C9F C -0.1859(3) -0.0019(5) -0.1899(5)
H12F H -0.20610 -0.02960 -0.24300
H13F H -0.21800 0.00630 -0.15550
H14F H -0.15120 -0.03880 -0.15970
Si2F Si -0.09915(9) 0.02340(12) -0.34721(13)
C10F C -0.1782(4) 0.0279(7) -0.4262(6)
H15F H -0.17750 -0.01400 -0.47120
H16F H -0.18460 0.08620 -0.45010
H17F H -0.21330 0.01380 -0.39830
C11F C -0.0898(5) -0.0923(4) -0.3084(7)
H18F H -0.13110 -0.11370 -0.29960
H19F H -0.05810 -0.09460 -0.25530
H20F H -0.07540 -0.12850 -0.35020
C12F C -0.0344(4) 0.0388(5) -0.4088(6)
H21F H -0.03640 -0.00850 -0.44930
H22F H 0.00760 0.03880 -0.37040
H23F H -0.04100 0.09400 -0.43890
C13F C 0.0472(3) 0.2692(4) -0.0643(4)
C14F C 0.1128(3) 0.2656(7) -0.0555(5)
H24F H 0.13090 0.27140 -0.10380
C15F C 0.1531(4) 0.2537(8) 0.0224(6)
H25F H 0.19820 0.25220 0.02650
C16F C 0.1288(4) 0.2439(5) 0.0950(5)
H26F H 0.15650 0.23340 0.14790
C17F C 0.0634(4) 0.2499(5) 0.0873(4)
H27F H 0.04570 0.24540 0.13600
C18F C 0.0232(3) 0.2623(4) 0.0099(4)
H28F H -0.02170 0.26640 0.00640
C2F C -0.0270(4) 0.4246(4) -0.1064(4)
C3F C -0.0705(5) 0.4925(4) -0.1197(6)
H1F H 0.00690 0.42400 -0.05360
H2F H -0.06620 0.53920 -0.07630
C4F C -0.1262(4) 0.4887(4) -0.1816(6)
H3F H -0.15600 0.53520 -0.18980
C5F C -0.1370(4) 0.4158(4) -0.2305(5)
H4F H -0.17480 0.41240 -0.27330
C6F C -0.0940(3) 0.3462(3) -0.2193(4)
H5F H -0.10280 0.29740 -0.25510

loop_
_atom_type_symbol
_atom_type_radius_bond
C 0.68
H 0.23
N 0.68
Na 1.97
O 0.68
Si 1.20
Yb 1.63
